data_4123466
loop_
_publ_author_name
'Ananias, Duarte'
'Paz, Filipe A Almeida'
'Yufit, Dmitry S.'
'Carlos, Lu\'is D'
'Rocha, Jo\~ao'

_publ_section_title
;
 Photoluminescent thermometer based on a phase-transition lanthanide
 silicate with unusual structural disorder.
;
_journal_issue 8
_journal_name_full 'Journal of the American Chemical Society'
_journal_page_first 3051
_journal_page_last 3058
_journal_paper_doi 10.1021/ja512745y
_journal_volume 137
_journal_year 2015
_chemical_formula_moiety 'Eu0.01 Gd0.99 O4 Si, Na'
_chemical_formula_sum 'Eu0.01 Gd0.99 Na O4 Si'
_chemical_formula_weight 272.28
_chemical_name_systematic
; 
 ? 
;
_space_group_IT_number 62
_symmetry_cell_setting orthorhombic
_symmetry_space_group_name_Hall '-P 2ac 2n'
_symmetry_space_group_name_H-M 'P n m a'
_atom_sites_solution_hydrogens none
_atom_sites_solution_primary direct
_atom_sites_solution_secondary difmap
_audit_creation_date '21 January 2014'
_audit_creation_method 'SHELXL-97, manual editing plus enCIFer'
_cell_angle_alpha 90.00
_cell_angle_beta 90.00
_cell_angle_gamma 90.00
_cell_formula_units_Z 4
_cell_length_a 6.8161(10)
_cell_length_b 5.4758(9)
_cell_length_c 9.1617(12)
_cell_measurement_reflns_used 2131
_cell_measurement_temperature 100(2)
_cell_measurement_theta_max 27.35
_cell_measurement_theta_min 3.73
_cell_volume 341.95(9)
_computing_cell_refinement 'SAINT V8.27B (Bruker AXS Inc., 2012)'
_computing_data_collection 'APEX2 2012.4 (Bruker AXS Inc., 2012)'
_computing_data_reduction 'SAINT V8.27B (Bruker AXS Inc., 2012)'
_computing_molecular_graphics 'DIAMOND (Brandenburg, 2009)'
_computing_publication_material 'SHELXTL (Sheldrick, 2008)'
_computing_structure_refinement 'SHELXTL (Sheldrick, 2008)'
_computing_structure_solution 'SHELXTL (Sheldrick, 2008)'
_diffrn_ambient_temperature 100(2)
_diffrn_detector_area_resol_mean 10.4167
_diffrn_measured_fraction_theta_full 0.991
_diffrn_measured_fraction_theta_max 0.991
_diffrn_measurement_device_type 'Bruker D8 QUEST '
_diffrn_measurement_method '\w / \f scans'
_diffrn_radiation_monochromator 'Multi-layer X-ray mirror'
_diffrn_radiation_source 'Sealed tube'
_diffrn_radiation_type MoK\a
_diffrn_radiation_wavelength 0.71073
_diffrn_reflns_av_R_equivalents 0.0321
_diffrn_reflns_av_sigmaI/netI 0.0221
_diffrn_reflns_limit_h_max 6
_diffrn_reflns_limit_h_min -8
_diffrn_reflns_limit_k_max 7
_diffrn_reflns_limit_k_min -7
_diffrn_reflns_limit_l_max 11
_diffrn_reflns_limit_l_min -11
_diffrn_reflns_number 3910
_diffrn_reflns_theta_full 27.45
_diffrn_reflns_theta_max 27.45
_diffrn_reflns_theta_min 3.73
_diffrn_standards_number 0
_exptl_absorpt_coefficient_mu 19.707
_exptl_absorpt_correction_T_max 0.9616
_exptl_absorpt_correction_T_min 0.7979
_exptl_absorpt_correction_type multi-scan
_exptl_absorpt_process_details
; 
'SADABS V2012/1 (Bruker AXS Inc.)' 
;
_exptl_crystal_colour Colourless
_exptl_crystal_density_diffrn 5.289
_exptl_crystal_density_method 'not measured'
_exptl_crystal_description Block
_exptl_crystal_F_000 484
_exptl_crystal_size_max 0.012
_exptl_crystal_size_mid 0.010
_exptl_crystal_size_min 0.002
_refine_diff_density_max 1.338
_refine_diff_density_min -1.310
_refine_diff_density_rms 0.244
_refine_ls_extinction_method none
_refine_ls_goodness_of_fit_ref 1.165
_refine_ls_hydrogen_treatment none
_refine_ls_matrix_type full
_refine_ls_number_parameters 44
_refine_ls_number_reflns 428
_refine_ls_number_restraints 12
_refine_ls_restrained_S_all 1.150
_refine_ls_R_factor_all 0.0392
_refine_ls_R_factor_gt 0.0210
_refine_ls_shift/su_max 0.000
_refine_ls_shift/su_mean 0.000
_refine_ls_structure_factor_coef Fsqd
_refine_ls_weighting_details 'calc w=1/[\s^2^(Fo^2^)+(0.0162P)^2^+1.7333P] where P=(Fo^2^+2Fc^2^)/3'
_refine_ls_weighting_scheme calc
_refine_ls_wR_factor_gt 0.0391
_refine_ls_wR_factor_ref 0.0446
_reflns_number_gt 327
_reflns_number_total 428
_reflns_threshold_expression >2sigma(I)
_cod_data_source_file ja512745y_si_003.cif
_cod_data_source_block 1-Pnma
_cod_depositor_comments
;
The following automatic conversions were performed:

'_symmetry_cell_setting' value 'Orthorhombic' changed to
'orthorhombic' according to
/usr/data/users/saulius/crontab/automatic-downloads/rss-feeds/ACS/lib/dictionaries/cif_core.dic
dictionary named 'cif_core.dic' version 2.4.2 from 2011-04-26.

Automatic conversion script
Id: cif_fix_values 3008 2015-01-20 13:52:24Z robertas 

 Adding full bibliography for 4123465--4123466.cif.
;
_cod_database_code 4123466

loop_
_symmetry_equiv_pos_as_xyz
'x, y, z'
'-x+1/2, -y, z+1/2'
'x+1/2, -y+1/2, -z+1/2'
'-x, y+1/2, -z'
'-x, -y, -z'
'x-1/2, y, -z-1/2'
'-x-1/2, y-1/2, z-1/2'
'x, -y-1/2, z'

loop_
_atom_site_label
_atom_site_type_symbol
_atom_site_fract_x
_atom_site_fract_y
_atom_site_fract_z
_atom_site_U_iso_or_equiv
_atom_site_adp_type
_atom_site_occupancy
_atom_site_symmetry_multiplicity
_atom_site_calc_flag
_atom_site_refinement_flags
Gd1 Gd -0.00309(6) 0.2500 0.30122(4) 0.01500(14) Uani 0.99 2 d SP
Eu1 Eu -0.00309(6) 0.2500 0.30122(4) 0.01500(14) Uani 0.01 2 d SP
Si1 Si 0.2287(3) 0.7500 0.4136(2) 0.0087(4) Uani 1 2 d S
O1 O -0.0001(9) 0.8216(11) 0.4442(7) 0.0098(16) Uani 0.50 1 d PU
O2 O 0.2588(13) 0.5166(19) 0.3103(10) 0.0129(13) Uiso 0.50 1 d P
O2' O 0.3060(13) 0.5029(19) 0.3332(10) 0.0129(13) Uiso 0.50 1 d P
O3 O 0.3336(9) 0.7073(18) 0.5707(6) 0.009(2) Uani 0.50 1 d PU
Na1 Na 0.1666(4) 0.7500 0.0708(3) 0.0166(7) Uani 1 2 d S

loop_
_atom_site_aniso_label
_atom_site_aniso_U_11
_atom_site_aniso_U_22
_atom_site_aniso_U_33
_atom_site_aniso_U_23
_atom_site_aniso_U_13
_atom_site_aniso_U_12
Gd1 0.0054(2) 0.0343(3) 0.00521(19) 0.000 -0.00028(18) 0.000
Eu1 0.0054(2) 0.0343(3) 0.00521(19) 0.000 -0.00028(18) 0.000
Si1 0.0056(10) 0.0152(11) 0.0052(9) 0.000 0.0007(9) 0.000
O1 0.009(3) 0.011(3) 0.009(3) 0.001(2) 0.005(3) 0.003(3)
O3 0.007(3) 0.011(6) 0.009(3) 0.001(3) -0.001(2) 0.000(3)
Na1 0.0092(16) 0.030(2) 0.0105(15) 0.000 0.0020(13) 0.000

loop_
_atom_type_symbol
_atom_type_description
_atom_type_scat_dispersion_real
_atom_type_scat_dispersion_imag
_atom_type_scat_source
Eu Eu -0.1578 3.6682 'International Tables Vol C Tables 4.2.6.8 and 6.1.1.4'
Gd Gd -0.1653 3.9035 'International Tables Vol C Tables 4.2.6.8 and 6.1.1.4'
Na Na 0.0362 0.0249 'International Tables Vol C Tables 4.2.6.8 and 6.1.1.4'
O O 0.0106 0.0060 'International Tables Vol C Tables 4.2.6.8 and 6.1.1.4'
Si Si 0.0817 0.0704 'International Tables Vol C Tables 4.2.6.8 and 6.1.1.4'

loop_
_geom_angle_atom_site_label_1
_geom_angle_atom_site_label_2
_geom_angle_atom_site_label_3
_geom_angle
_geom_angle_site_symmetry_1
_geom_angle_site_symmetry_3
O2' Gd1 O2' 75.4(5) 3_455 6_556
O2' Gd1 O2 148.3(4) 3_455 .
O2' Gd1 O2 94.4(3) 6_556 .
O2' Gd1 O2 94.4(3) 3_455 8_565
O2' Gd1 O2 148.3(4) 6_556 8_565
O2 Gd1 O2 78.5(5) . 8_565
O2' Gd1 O1 130.0(3) 3_455 4_546
O2' Gd1 O1 116.1(3) 6_556 4_546
O2 Gd1 O1 81.5(3) . 4_546
O2 Gd1 O1 93.6(3) 8_565 4_546
O2' Gd1 O1 116.1(3) 3_455 5_566
O2' Gd1 O1 130.0(3) 6_556 5_566
O2 Gd1 O1 93.6(3) . 5_566
O2 Gd1 O1 81.5(3) 8_565 5_566
O1 Gd1 O1 19.1(3) 4_546 5_566
O2' Gd1 O2 8.9(3) 3_455 3_455
O2' Gd1 O2 75.7(2) 6_556 3_455
O2 Gd1 O2 156.84(13) . 3_455
O2 Gd1 O2 98.8(4) 8_565 3_455
O1 Gd1 O2 121.6(3) 4_546 3_455
O1 Gd1 O2 108.9(3) 5_566 3_455
O2' Gd1 O2 75.7(2) 3_455 6_556
O2' Gd1 O2 8.9(3) 6_556 6_556
O2 Gd1 O2 98.8(4) . 6_556
O2 Gd1 O2 156.83(13) 8_565 6_556
O1 Gd1 O2 108.9(3) 4_546 6_556
O1 Gd1 O2 121.6(3) 5_566 6_556
O2 Gd1 O2 74.6(5) 3_455 6_556
O2' Gd1 O3 75.0(3) 3_455 7_655
O2' Gd1 O3 81.9(3) 6_556 7_655
O2 Gd1 O3 73.9(3) . 7_655
O2 Gd1 O3 66.5(3) 8_565 7_655
O1 Gd1 O3 150.8(2) 4_546 7_655
O1 Gd1 O3 147.2(2) 5_566 7_655
O2 Gd1 O3 83.9(3) 3_455 7_655
O2 Gd1 O3 90.6(3) 6_556 7_655
O2' Gd1 O3 81.9(3) 3_455 2_564
O2' Gd1 O3 75.0(3) 6_556 2_564
O2 Gd1 O3 66.5(3) . 2_564
O2 Gd1 O3 73.9(3) 8_565 2_564
O1 Gd1 O3 147.2(2) 4_546 2_564
O1 Gd1 O3 150.8(2) 5_566 2_564
O2 Gd1 O3 90.6(3) 3_455 2_564
O2 Gd1 O3 83.9(3) 6_556 2_564
O3 Gd1 O3 11.1(5) 7_655 2_564
O2' Gd1 O2' 150.9(2) 3_455 .
O2' Gd1 O2' 101.9(4) 6_556 .
O2 Gd1 O2' 7.5(4) . .
O2 Gd1 O2' 72.5(2) 8_565 .
O1 Gd1 O2' 77.8(3) 4_546 .
O1 Gd1 O2' 88.2(3) 5_566 .
O2 Gd1 O2' 159.8(3) 3_455 .
O2 Gd1 O2' 106.1(3) 6_556 .
O3 Gd1 O2' 75.9(3) 7_655 .
O3 Gd1 O2' 69.6(3) 2_564 .
O2' Gd1 O2' 101.9(4) 3_455 8_565
O2' Gd1 O2' 150.9(2) 6_556 8_565
O2 Gd1 O2' 72.5(2) . 8_565
O2 Gd1 O2' 7.5(4) 8_565 8_565
O1 Gd1 O2' 88.2(3) 4_546 8_565
O1 Gd1 O2' 77.8(3) 5_566 8_565
O2 Gd1 O2' 106.1(3) 3_455 8_565
O2 Gd1 O2' 159.8(3) 6_556 8_565
O3 Gd1 O2' 69.6(3) 7_655 8_565
O3 Gd1 O2' 75.9(3) 2_564 8_565
O2' Gd1 O2' 66.1(4) . 8_565
O2' Gd1 O3 71.7(3) 3_455 4_546
O2' Gd1 O3 78.4(3) 6_556 4_546
O2 Gd1 O3 136.4(3) . 4_546
O2 Gd1 O3 127.5(3) 8_565 4_546
O1 Gd1 O3 64.5(2) 4_546 4_546
O1 Gd1 O3 62.6(2) 5_566 4_546
O2 Gd1 O3 62.9(3) 3_455 4_546
O2 Gd1 O3 69.9(3) 6_556 4_546
O3 Gd1 O3 144.6(2) 7_655 4_546
O3 Gd1 O3 146.34(19) 2_564 4_546
O2' Gd1 O3 136.9(3) . 4_546
O2' Gd1 O3 129.1(3) 8_565 4_546
O2' Gd1 O3 78.4(3) 3_455 5_566
O2' Gd1 O3 71.7(3) 6_556 5_566
O2 Gd1 O3 127.5(3) . 5_566
O2 Gd1 O3 136.4(3) 8_565 5_566
O1 Gd1 O3 62.6(2) 4_546 5_566
O1 Gd1 O3 64.5(2) 5_566 5_566
O2 Gd1 O3 69.9(3) 3_455 5_566
O2 Gd1 O3 62.9(3) 6_556 5_566
O3 Gd1 O3 146.34(19) 7_655 5_566
O3 Gd1 O3 144.6(2) 2_564 5_566
O2' Gd1 O3 129.1(3) . 5_566
O2' Gd1 O3 136.9(3) 8_565 5_566
O3 Gd1 O3 10.5(4) 4_546 5_566
O2' Gd1 O1 143.5(3) 3_455 8_575
O2' Gd1 O1 74.7(3) 6_556 8_575
O2 Gd1 O1 54.8(3) . 8_575
O2 Gd1 O1 121.9(3) 8_565 8_575
O1 Gd1 O1 51.3(3) 4_546 8_575
O1 Gd1 O1 70.36(12) 5_566 8_575
O2 Gd1 O1 137.8(3) 3_455 8_575
O2 Gd1 O1 71.5(3) 6_556 8_575
O3 Gd1 O1 120.4(3) 7_655 8_575
O3 Gd1 O1 109.7(3) 2_564 8_575
O2' Gd1 O1 57.4(3) . 8_575
O2' Gd1 O1 114.4(2) 8_565 8_575
O3 Gd1 O1 82.1(2) 4_546 8_575
O3 Gd1 O1 72.7(2) 5_566 8_575
O2' Gd1 O1 74.7(3) 3_455 1_545
O2' Gd1 O1 143.5(3) 6_556 1_545
O2 Gd1 O1 121.9(3) . 1_545
O2 Gd1 O1 54.8(3) 8_565 1_545
O1 Gd1 O1 70.36(12) 4_546 1_545
O1 Gd1 O1 51.3(3) 5_566 1_545
O2 Gd1 O1 71.5(3) 3_455 1_545
O2 Gd1 O1 137.8(3) 6_556 1_545
O3 Gd1 O1 109.7(3) 7_655 1_545
O3 Gd1 O1 120.4(3) 2_564 1_545
O2' Gd1 O1 114.4(2) . 1_545
O2' Gd1 O1 57.4(3) 8_565 1_545
O3 Gd1 O1 72.7(2) 4_546 1_545
O3 Gd1 O1 82.1(2) 5_566 1_545
O1 Gd1 O1 121.6(3) 8_575 1_545
O2' Gd1 Si1 100.2(2) 3_455 5_566
O2' Gd1 Si1 100.2(2) 6_556 5_566
O2 Gd1 Si1 111.2(2) . 5_566
O2 Gd1 Si1 111.2(2) 8_565 5_566
O1 Gd1 Si1 32.31(16) 4_546 5_566
O1 Gd1 Si1 32.31(16) 5_566 5_566
O2 Gd1 Si1 91.4(2) 3_455 5_566
O2 Gd1 Si1 91.4(2) 6_556 5_566
O3 Gd1 Si1 174.2(2) 7_655 5_566
O3 Gd1 Si1 174.2(2) 2_564 5_566
O2' Gd1 Si1 108.8(2) . 5_566
O2' Gd1 Si1 108.8(2) 8_565 5_566
O3 Gd1 Si1 32.39(14) 4_546 5_566
O3 Gd1 Si1 32.39(14) 5_566 5_566
O1 Gd1 Si1 65.40(13) 8_575 5_566
O1 Gd1 Si1 65.40(13) 1_545 5_566
O2' Gd1 Si1 160.9(3) 3_455 .
O2' Gd1 Si1 86.4(3) 6_556 .
O2 Gd1 Si1 25.9(2) . .
O2 Gd1 Si1 98.2(2) 8_565 .
O1 Gd1 Si1 63.49(15) 4_546 .
O1 Gd1 Si1 80.03(16) 5_566 .
O2 Gd1 Si1 161.8(2) 3_455 .
O2 Gd1 Si1 87.3(2) 6_556 .
O3 Gd1 Si1 97.1(2) 7_655 .
O3 Gd1 Si1 87.9(2) 2_564 .
O2' Gd1 Si1 28.4(2) . .
O2' Gd1 Si1 91.1(2) 8_565 .
O3 Gd1 Si1 110.7(2) 4_546 .
O3 Gd1 Si1 101.6(2) 5_566 .
O1 Gd1 Si1 29.12(14) 8_575 .
O1 Gd1 Si1 124.36(14) 1_545 .
Si1 Gd1 Si1 88.52(4) 5_566 .
O2' Gd1 Si1 86.4(3) 3_455 1_545
O2' Gd1 Si1 160.9(3) 6_556 1_545
O2 Gd1 Si1 98.2(2) . 1_545
O2 Gd1 Si1 25.9(2) 8_565 1_545
O1 Gd1 Si1 80.03(16) 4_546 1_545
O1 Gd1 Si1 63.49(15) 5_566 1_545
O2 Gd1 Si1 87.3(2) 3_455 1_545
O2 Gd1 Si1 161.8(2) 6_556 1_545
O3 Gd1 Si1 87.9(2) 7_655 1_545
O3 Gd1 Si1 97.1(2) 2_564 1_545
O2' Gd1 Si1 91.1(2) . 1_545
O2' Gd1 Si1 28.4(2) 8_565 1_545
O3 Gd1 Si1 101.6(2) 4_546 1_545
O3 Gd1 Si1 110.7(2) 5_566 1_545
O1 Gd1 Si1 124.36(14) 8_575 1_545
O1 Gd1 Si1 29.12(14) 1_545 1_545
Si1 Gd1 Si1 88.52(4) 5_566 1_545
Si1 Gd1 Si1 110.88(6) . 1_545
O2' Gd1 Na1 142.1(3) 3_455 2_565
O2' Gd1 Na1 142.1(3) 6_556 2_565
O2 Gd1 Na1 56.4(2) . 2_565
O2 Gd1 Na1 56.4(2) 8_565 2_565
O1 Gd1 Na1 43.22(16) 4_546 2_565
O1 Gd1 Na1 43.22(16) 5_566 2_565
O2 Gd1 Na1 140.2(2) 3_455 2_565
O2 Gd1 Na1 140.2(2) 6_556 2_565
O3 Gd1 Na1 108.34(16) 7_655 2_565
O3 Gd1 Na1 108.34(16) 2_564 2_565
O2' Gd1 Na1 49.5(2) . 2_565
O2' Gd1 Na1 49.5(2) 8_565 2_565
O3 Gd1 Na1 105.31(14) 4_546 2_565
O3 Gd1 Na1 105.31(14) 5_566 2_565
O1 Gd1 Na1 68.75(14) 8_575 2_565
O1 Gd1 Na1 68.75(14) 1_545 2_565
Si1 Gd1 Na1 73.37(6) 5_566 2_565
Si1 Gd1 Na1 56.61(3) . 2_565
Si1 Gd1 Na1 56.61(3) 1_545 2_565
O2 Si1 O2 105.7(7) . 8_575
O2 Si1 O3 110.6(5) . .
O2 Si1 O3 125.6(5) 8_575 .
O2 Si1 O3 125.6(5) . 8_575
O2 Si1 O3 110.6(5) 8_575 8_575
O3 Si1 O3 16.6(7) . 8_575
O2 Si1 O2' 110.7(3) . 8_575
O2 Si1 O2' 13.9(5) 8_575 8_575
O3 Si1 O2' 112.2(4) . 8_575
O3 Si1 O2' 98.0(4) 8_575 8_575
O2 Si1 O2' 13.9(5) . .
O2 Si1 O2' 110.7(3) 8_575 .
O3 Si1 O2' 98.0(4) . .
O3 Si1 O2' 112.2(4) 8_575 .
O2' Si1 O2' 112.4(7) 8_575 .
O2 Si1 O1 114.5(4) . .
O2 Si1 O1 91.8(4) 8_575 .
O3 Si1 O1 107.6(3) . .
O3 Si1 O1 103.5(3) 8_575 .
O2' Si1 O1 100.8(4) 8_575 .
O2' Si1 O1 125.9(4) . .
O2 Si1 O1 91.8(4) . 8_575
O2 Si1 O1 114.5(4) 8_575 8_575
O3 Si1 O1 103.5(3) . 8_575
O3 Si1 O1 107.6(3) 8_575 8_575
O2' Si1 O1 125.9(4) 8_575 8_575
O2' Si1 O1 100.8(4) . 8_575
O1 Si1 O1 27.8(4) . 8_575
O2 Si1 Na1 84.3(3) . 6_656
O2 Si1 Na1 84.3(3) 8_575 6_656
O3 Si1 Na1 61.2(2) . 6_656
O3 Si1 Na1 61.2(2) 8_575 6_656
O2' Si1 Na1 72.4(3) 8_575 6_656
O2' Si1 Na1 72.4(3) . 6_656
O1 Si1 Na1 161.1(2) . 6_656
O1 Si1 Na1 161.1(2) 8_575 6_656
O2 Si1 Gd1 125.0(4) . 5_566
O2 Si1 Gd1 125.0(4) 8_575 5_566
O3 Si1 Gd1 57.3(2) . 5_566
O3 Si1 Gd1 57.3(2) 8_575 5_566
O2' Si1 Gd1 123.6(3) 8_575 5_566
O2' Si1 Gd1 123.6(3) . 5_566
O1 Si1 Gd1 50.8(2) . 5_566
O1 Si1 Gd1 50.8(2) 8_575 5_566
Na1 Si1 Gd1 117.73(9) 6_656 5_566
O2 Si1 Na1 55.4(3) . .
O2 Si1 Na1 55.4(3) 8_575 .
O3 Si1 Na1 159.6(3) . .
O3 Si1 Na1 159.6(3) 8_575 .
O2' Si1 Na1 66.1(3) 8_575 .
O2' Si1 Na1 66.1(3) . .
O1 Si1 Na1 92.4(2) . .
O1 Si1 Na1 92.4(2) 8_575 .
Na1 Si1 Na1 100.43(10) 6_656 .
Gd1 Si1 Na1 141.84(9) 5_566 .
O2 Si1 Na1 157.9(4) . 2_575
O2 Si1 Na1 63.4(3) 8_575 2_575
O3 Si1 Na1 67.9(4) . 2_575
O3 Si1 Na1 51.3(4) 8_575 2_575
O2' Si1 Na1 54.2(3) 8_575 2_575
O2' Si1 Na1 148.1(3) . 2_575
O1 Si1 Na1 86.0(2) . 2_575
O1 Si1 Na1 110.1(2) 8_575 2_575
Na1 Si1 Na1 75.74(7) 6_656 2_575
Gd1 Si1 Na1 73.93(6) 5_566 2_575
Na1 Si1 Na1 118.65(6) . 2_575
O1 O1 Si1 76.1(2) 8_575 .
O1 O1 Na1 80.22(15) 8_575 6_556
Si1 O1 Na1 152.7(4) . 6_556
O1 O1 Gd1 80.45(15) 8_575 5_566
Si1 O1 Gd1 96.9(3) . 5_566
Na1 O1 Gd1 92.3(2) 6_556 5_566
O1 O1 Gd1 150.82(13) 8_575 1_565
Si1 O1 Gd1 97.7(3) . 1_565
Na1 O1 Gd1 96.4(2) 6_556 1_565
Gd1 O1 Gd1 128.7(3) 5_566 1_565
O1 O1 Gd1 22.71(10) 8_575 .
Si1 O1 Gd1 73.6(2) . .
Na1 O1 Gd1 79.31(17) 6_556 .
Gd1 O1 Gd1 103.2(2) 5_566 .
Gd1 O1 Gd1 128.1(2) 1_565 .
Si1 O2 Gd1 115.2(5) . .
Si1 O2 Gd1 145.0(5) . 6_656
Gd1 O2 Gd1 97.0(4) . 6_656
Si1 O2 Na1 94.3(4) . .
Gd1 O2 Na1 95.3(3) . .
Gd1 O2 Na1 95.9(3) 6_656 .
Si1 O2 Na1 86.4(4) . 2_565
Gd1 O2 Na1 81.0(3) . 2_565
Gd1 O2 Na1 85.7(3) 6_656 2_565
Na1 O2 Na1 176.2(4) . 2_565
Si1 O2' Gd1 160.1(6) . 6_656
Si1 O2' Gd1 103.7(4) . .
Gd1 O2' Gd1 94.6(4) 6_656 .
Si1 O2' Na1 95.0(4) . 2_565
Gd1 O2' Na1 95.1(3) 6_656 2_565
Gd1 O2' Na1 82.2(3) . 2_565
Si1 O2' Na1 83.2(4) . .
Gd1 O2' Na1 91.3(3) 6_656 .
Gd1 O2' Na1 83.5(2) . .
Na1 O2' Na1 164.8(4) 2_565 .
Si1 O2' Na1 75.7(3) . 6_656
Gd1 O2' Na1 87.9(3) 6_656 6_656
Gd1 O2' Na1 168.4(4) . 6_656
Na1 O2' Na1 86.2(2) 2_565 6_656
Na1 O2' Na1 107.8(3) . 6_656
O3 O3 Si1 81.7(3) 8_575 .
O3 O3 Gd1 84.4(2) 8_575 2_565
Si1 O3 Gd1 166.0(6) . 2_565
O3 O3 Na1 180.0(2) 8_575 2_565
Si1 O3 Na1 98.3(4) . 2_565
Gd1 O3 Na1 95.6(3) 2_565 2_565
O3 O3 Gd1 84.7(2) 8_575 5_566
Si1 O3 Gd1 90.3(3) . 5_566
Gd1 O3 Gd1 90.7(2) 2_565 5_566
Na1 O3 Gd1 95.2(3) 2_565 5_566
O3 O3 Na1 84.9(2) 8_575 6_656
Si1 O3 Na1 86.0(3) . 6_656
Gd1 O3 Na1 90.6(2) 2_565 6_656
Na1 O3 Na1 95.1(3) 2_565 6_656
Gd1 O3 Na1 169.4(4) 5_566 6_656
O3 O3 Na1 0.02(18) 8_575 2_575
Si1 O3 Na1 81.7(4) . 2_575
Gd1 O3 Na1 84.5(3) 2_565 2_575
Na1 O3 Na1 179.9(3) 2_565 2_575
Gd1 O3 Na1 84.7(3) 5_566 2_575
Na1 O3 Na1 84.9(3) 6_656 2_575
O1 Na1 O1 19.6(3) 6_656 3_565
O1 Na1 O3 80.2(2) 6_656 7_665
O1 Na1 O3 99.8(2) 3_565 7_665
O1 Na1 O3 99.8(2) 6_656 2_564
O1 Na1 O3 80.2(2) 3_565 2_564
O3 Na1 O3 179.9(4) 7_665 2_564
O1 Na1 O2' 88.3(3) 6_656 2_564
O1 Na1 O2' 77.8(3) 3_565 2_564
O3 Na1 O2' 122.4(3) 7_665 2_564
O3 Na1 O2' 57.6(3) 2_564 2_564
O1 Na1 O2' 77.8(3) 6_656 7_665
O1 Na1 O2' 88.3(3) 3_565 7_665
O3 Na1 O2' 57.6(3) 7_665 7_665
O3 Na1 O2' 122.4(3) 2_564 7_665
O2' Na1 O2' 64.7(5) 2_564 7_665
O1 Na1 O2 74.4(3) 6_656 8_575
O1 Na1 O2 84.0(3) 3_565 8_575
O3 Na1 O2 60.8(3) 7_665 8_575
O3 Na1 O2 119.3(3) 2_564 8_575
O2' Na1 O2 161.8(4) 2_564 8_575
O2' Na1 O2 115.3(4) 7_665 8_575
O1 Na1 O2 84.0(3) 6_656 .
O1 Na1 O2 74.4(3) 3_565 .
O3 Na1 O2 119.3(3) 7_665 .
O3 Na1 O2 60.8(3) 2_564 .
O2' Na1 O2 115.3(4) 2_564 .
O2' Na1 O2 161.8(4) 7_665 .
O2 Na1 O2 58.5(5) 8_575 .
O1 Na1 O3 146.8(2) 6_656 6_556
O1 Na1 O3 143.7(2) 3_565 6_556
O3 Na1 O3 95.1(3) 7_665 6_556
O3 Na1 O3 84.9(3) 2_564 6_556
O2' Na1 O3 66.4(3) 2_564 6_556
O2' Na1 O3 72.2(3) 7_665 6_556
O2 Na1 O3 131.7(3) 8_575 6_556
O2 Na1 O3 125.4(3) . 6_556
O1 Na1 O3 143.7(2) 6_656 3_465
O1 Na1 O3 146.8(2) 3_565 3_465
O3 Na1 O3 84.9(3) 7_665 3_465
O3 Na1 O3 95.1(3) 2_564 3_465
O2' Na1 O3 72.2(3) 2_564 3_465
O2' Na1 O3 66.4(3) 7_665 3_465
O2 Na1 O3 125.4(3) 8_575 3_465
O2 Na1 O3 131.7(3) . 3_465
O3 Na1 O3 10.2(4) 6_556 3_465
O1 Na1 O2 82.0(3) 6_656 2_564
O1 Na1 O2 71.8(3) 3_565 2_564
O3 Na1 O2 120.9(3) 7_665 2_564
O3 Na1 O2 59.1(2) 2_564 2_564
O2' Na1 O2 6.2(3) 2_564 2_564
O2' Na1 O2 63.6(2) 7_665 2_564
O2 Na1 O2 155.75(13) 8_575 2_564
O2 Na1 O2 114.22(5) . 2_564
O3 Na1 O2 72.2(2) 6_556 2_564
O3 Na1 O2 77.6(3) 3_465 2_564
O1 Na1 O2 71.8(3) 6_656 7_665
O1 Na1 O2 82.0(3) 3_565 7_665
O3 Na1 O2 59.1(2) 7_665 7_665
O3 Na1 O2 120.9(3) 2_564 7_665
O2' Na1 O2 63.6(2) 2_564 7_665
O2' Na1 O2 6.2(3) 7_665 7_665
O2 Na1 O2 114.22(5) 8_575 7_665
O2 Na1 O2 155.75(13) . 7_665
O3 Na1 O2 77.6(3) 6_556 7_665
O3 Na1 O2 72.2(2) 3_465 7_665
O2 Na1 O2 61.8(4) 2_564 7_665

loop_
_geom_bond_atom_site_label_1
_geom_bond_atom_site_label_2
_geom_bond_distance
_geom_bond_site_symmetry_2
Gd1 O2' 2.264(10) 3_455
Gd1 O2' 2.264(10) 6_556
Gd1 O2 2.308(10) .
Gd1 O2 2.308(10) 8_565
Gd1 O1 2.365(6) 4_546
Gd1 O1 2.365(6) 5_566
Gd1 O2 2.410(10) 3_455
Gd1 O2 2.410(10) 6_556
Gd1 O3 2.418(6) 7_655
Gd1 O3 2.418(6) 2_564
Gd1 O2' 2.538(9) .
Gd1 O2' 2.538(9) 8_565
Gd1 O3 2.551(6) 4_546
Gd1 O3 2.551(6) 5_566
Gd1 O1 2.687(6) 8_575
Gd1 O1 2.687(6) 1_545
Gd1 Si1 3.032(2) 5_566
Gd1 Si1 3.3246(12) .
Gd1 Si1 3.3246(12) 1_545
Gd1 Na1 3.370(3) 2_565
Si1 O2 1.604(10) .
Si1 O2 1.604(10) 8_575
Si1 O3 1.624(6) .
Si1 O3 1.624(6) 8_575
Si1 O2' 1.628(10) 8_575
Si1 O2' 1.628(10) .
Si1 O1 1.632(7) .
Si1 O1 1.632(7) 8_575
Si1 Na1 2.988(4) 6_656
Si1 Gd1 3.032(2) 5_566
Si1 Na1 3.169(4) .
Si1 Na1 3.1747(19) 2_575
O1 O1 0.785(12) 8_575
O1 Na1 2.310(7) 6_556
O1 Gd1 2.365(6) 5_566
O1 Gd1 2.687(6) 1_565
O2 Gd1 2.410(10) 6_656
O2 Na1 2.616(10) .
O2 Na1 2.844(10) 2_565
O2' Gd1 2.264(10) 6_656
O2' Na1 2.586(10) 2_565
O2' Na1 2.918(9) .
O2' Na1 2.940(9) 6_656
O3 O3 0.47(2) 8_575
O3 Gd1 2.418(6) 2_565
O3 Na1 2.504(10) 2_565
O3 Gd1 2.551(6) 5_566
O3 Na1 2.624(6) 6_656
O3 Na1 2.972(10) 2_575
Na1 O1 2.310(7) 6_656
Na1 O1 2.310(7) 3_565
Na1 O3 2.504(10) 7_665
Na1 O3 2.504(10) 2_564
Na1 O2' 2.586(10) 2_564
Na1 O2' 2.586(10) 7_665
Na1 O2 2.616(10) 8_575
Na1 O3 2.624(6) 6_556
Na1 O3 2.624(6) 3_465
Na1 O2 2.844(10) 2_564
Na1 O2 2.844(10) 7_665

loop_
_geom_torsion_atom_site_label_1
_geom_torsion_atom_site_label_2
_geom_torsion_atom_site_label_3
_geom_torsion_atom_site_label_4
_geom_torsion
_geom_torsion_site_symmetry_1
_geom_torsion_site_symmetry_4
O2 Si1 O1 O1 37.9(4) . 8_575
O2 Si1 O1 O1 146.0(3) 8_575 8_575
O3 Si1 O1 O1 -85.6(4) . 8_575
O3 Si1 O1 O1 -102.2(4) 8_575 8_575
O2' Si1 O1 O1 156.7(3) 8_575 8_575
O2' Si1 O1 O1 28.6(4) . 8_575
Na1 Si1 O1 O1 -136.3(7) 6_656 8_575
Gd1 Si1 O1 O1 -78.3(2) 5_566 8_575
Na1 Si1 O1 O1 90.61(6) . 8_575
Na1 Si1 O1 O1 -150.83(8) 2_575 8_575
O2 Si1 O1 Na1 7.4(10) . 6_556
O2 Si1 O1 Na1 115.6(8) 8_575 6_556
O3 Si1 O1 Na1 -116.1(8) . 6_556
O3 Si1 O1 Na1 -132.7(8) 8_575 6_556
O2' Si1 O1 Na1 126.3(8) 8_575 6_556
O2' Si1 O1 Na1 -1.9(10) . 6_556
O1 Si1 O1 Na1 -30.5(8) 8_575 6_556
Na1 Si1 O1 Na1 -166.8(4) 6_656 6_556
Gd1 Si1 O1 Na1 -108.8(9) 5_566 6_556
Na1 Si1 O1 Na1 60.1(8) . 6_556
Na1 Si1 O1 Na1 178.7(8) 2_575 6_556
O2 Si1 O1 Gd1 116.2(4) . 5_566
O2 Si1 O1 Gd1 -135.6(4) 8_575 5_566
O3 Si1 O1 Gd1 -7.3(4) . 5_566
O3 Si1 O1 Gd1 -23.9(4) 8_575 5_566
O2' Si1 O1 Gd1 -124.9(4) 8_575 5_566
O2' Si1 O1 Gd1 107.0(5) . 5_566
O1 Si1 O1 Gd1 78.3(2) 8_575 5_566
Na1 Si1 O1 Gd1 -58.0(8) 6_656 5_566
Na1 Si1 O1 Gd1 168.93(17) . 5_566
Na1 Si1 O1 Gd1 -72.50(18) 2_575 5_566
O2 Si1 O1 Gd1 -113.1(4) . 1_565
O2 Si1 O1 Gd1 -4.9(4) 8_575 1_565
O3 Si1 O1 Gd1 123.5(4) . 1_565
O3 Si1 O1 Gd1 106.8(4) 8_575 1_565
O2' Si1 O1 Gd1 5.8(4) 8_575 1_565
O2' Si1 O1 Gd1 -122.3(4) . 1_565
O1 Si1 O1 Gd1 -150.95(12) 8_575 1_565
Na1 Si1 O1 Gd1 72.8(8) 6_656 1_565
Gd1 Si1 O1 Gd1 130.7(3) 5_566 1_565
Na1 Si1 O1 Gd1 -60.35(17) . 1_565
Na1 Si1 O1 Gd1 58.22(17) 2_575 1_565
O2 Si1 O1 Gd1 14.5(4) . .
O2 Si1 O1 Gd1 122.6(3) 8_575 .
O3 Si1 O1 Gd1 -109.0(4) . .
O3 Si1 O1 Gd1 -125.6(4) 8_575 .
O2' Si1 O1 Gd1 133.3(3) 8_575 .
O2' Si1 O1 Gd1 5.2(5) . .
O1 Si1 O1 Gd1 -23.40(10) 8_575 .
Na1 Si1 O1 Gd1 -159.7(7) 6_656 .
Gd1 Si1 O1 Gd1 -101.73(19) 5_566 .
Na1 Si1 O1 Gd1 67.20(5) . .
Na1 Si1 O1 Gd1 -174.23(8) 2_575 .
O2' Gd1 O1 O1 115.8(5) 3_455 8_575
O2' Gd1 O1 O1 142.8(3) 6_556 8_575
O2 Gd1 O1 O1 -104.5(4) . 8_575
O2 Gd1 O1 O1 -69.5(4) 8_565 8_575
O1 Gd1 O1 O1 0.4(5) 4_546 8_575
O1 Gd1 O1 O1 0.4(4) 5_566 8_575
O2 Gd1 O1 O1 104.0(4) 3_455 8_575
O2 Gd1 O1 O1 133.6(3) 6_556 8_575
O3 Gd1 O1 O1 -147.2(4) 7_655 8_575
O3 Gd1 O1 O1 -149.6(3) 2_564 8_575
O2' Gd1 O1 O1 -96.4(3) . 8_575
O2' Gd1 O1 O1 -68.3(3) 8_565 8_575
O3 Gd1 O1 O1 63.3(3) 4_546 8_575
O3 Gd1 O1 O1 67.1(3) 5_566 8_575
O1 Gd1 O1 O1 -0.001(7) 1_545 8_575
Si1 Gd1 O1 O1 33.5(3) 5_566 8_575
Si1 Gd1 O1 O1 -93.1(3) . 8_575
Si1 Gd1 O1 O1 -37.6(2) 1_545 8_575
Na1 Gd1 O1 O1 -44.3(3) 2_565 8_575
O2' Gd1 O1 Si1 -151.1(4) 3_455 .
O2' Gd1 O1 Si1 -124.1(3) 6_556 .
O2 Gd1 O1 Si1 -11.4(3) . .
O2 Gd1 O1 Si1 23.6(4) 8_565 .
O1 Gd1 O1 Si1 93.5(3) 4_546 .
O1 Gd1 O1 Si1 93.5(3) 5_566 .
O2 Gd1 O1 Si1 -162.9(3) 3_455 .
O2 Gd1 O1 Si1 -133.3(3) 6_556 .
O3 Gd1 O1 Si1 -54.1(3) 7_655 .
O3 Gd1 O1 Si1 -56.5(3) 2_564 .
O2' Gd1 O1 Si1 -3.3(3) . .
O2' Gd1 O1 Si1 24.8(4) 8_565 .
O3 Gd1 O1 Si1 156.4(3) 4_546 .
O3 Gd1 O1 Si1 160.2(3) 5_566 .
O1 Gd1 O1 Si1 93.1(3) 8_575 .
O1 Gd1 O1 Si1 93.1(3) 1_545 .
Si1 Gd1 O1 Si1 126.6(2) 5_566 .
Si1 Gd1 O1 Si1 55.5(3) 1_545 .
Na1 Gd1 O1 Si1 48.8(2) 2_565 .
O2' Gd1 O1 Na1 25.6(4) 3_455 6_556
O2' Gd1 O1 Na1 52.6(3) 6_556 6_556
O2 Gd1 O1 Na1 165.3(4) . 6_556
O2 Gd1 O1 Na1 -159.7(3) 8_565 6_556
O1 Gd1 O1 Na1 -89.8(3) 4_546 6_556
O1 Gd1 O1 Na1 -89.8(2) 5_566 6_556
O2 Gd1 O1 Na1 13.8(4) 3_455 6_556
O2 Gd1 O1 Na1 43.4(3) 6_556 6_556
O3 Gd1 O1 Na1 122.6(2) 7_655 6_556
O3 Gd1 O1 Na1 120.2(2) 2_564 6_556
O2' Gd1 O1 Na1 173.5(3) . 6_556
O2' Gd1 O1 Na1 -158.5(3) 8_565 6_556
O3 Gd1 O1 Na1 -26.9(2) 4_546 6_556
O3 Gd1 O1 Na1 -23.1(2) 5_566 6_556
O1 Gd1 O1 Na1 -90.2(3) 8_575 6_556
O1 Gd1 O1 Na1 -90.2(3) 1_545 6_556
Si1 Gd1 O1 Na1 -56.73(15) 5_566 6_556
Si1 Gd1 O1 Na1 176.7(3) . 6_556
Si1 Gd1 O1 Na1 -127.81(14) 1_545 6_556
Na1 Gd1 O1 Na1 -134.50(17) 2_565 6_556
O2' Gd1 O1 Gd1 115.5(4) 3_455 5_566
O2' Gd1 O1 Gd1 142.4(3) 6_556 5_566
O2 Gd1 O1 Gd1 -104.9(4) . 5_566
O2 Gd1 O1 Gd1 -69.9(4) 8_565 5_566
O1 Gd1 O1 Gd1 0.06(7) 4_546 5_566
O1 Gd1 O1 Gd1 0.0 5_566 5_566
O2 Gd1 O1 Gd1 103.7(4) 3_455 5_566
O2 Gd1 O1 Gd1 133.2(3) 6_556 5_566
O3 Gd1 O1 Gd1 -147.5(2) 7_655 5_566
O3 Gd1 O1 Gd1 -149.9(2) 2_564 5_566
O2' Gd1 O1 Gd1 -96.7(3) . 5_566
O2' Gd1 O1 Gd1 -68.7(3) 8_565 5_566
O3 Gd1 O1 Gd1 63.0(2) 4_546 5_566
O3 Gd1 O1 Gd1 66.7(2) 5_566 5_566
O1 Gd1 O1 Gd1 -0.4(4) 8_575 5_566
O1 Gd1 O1 Gd1 -0.4(4) 1_545 5_566
Si1 Gd1 O1 Gd1 33.10(16) 5_566 5_566
Si1 Gd1 O1 Gd1 -93.5(3) . 5_566
Si1 Gd1 O1 Gd1 -38.0(3) 1_545 5_566
Na1 Gd1 O1 Gd1 -44.67(17) 2_565 5_566
O2' Gd1 O1 Gd1 -64.2(5) 3_455 1_565
O2' Gd1 O1 Gd1 -37.2(3) 6_556 1_565
O2 Gd1 O1 Gd1 75.5(4) . 1_565
O2 Gd1 O1 Gd1 110.5(4) 8_565 1_565
O1 Gd1 O1 Gd1 -179.6(5) 4_546 1_565
O1 Gd1 O1 Gd1 -179.6(4) 5_566 1_565
O2 Gd1 O1 Gd1 -76.0(4) 3_455 1_565
O2 Gd1 O1 Gd1 -46.4(3) 6_556 1_565
O3 Gd1 O1 Gd1 32.8(3) 7_655 1_565
O3 Gd1 O1 Gd1 30.4(3) 2_564 1_565
O2' Gd1 O1 Gd1 83.7(3) . 1_565
O2' Gd1 O1 Gd1 111.7(3) 8_565 1_565
O3 Gd1 O1 Gd1 -116.7(3) 4_546 1_565
O3 Gd1 O1 Gd1 -112.9(3) 5_566 1_565
O1 Gd1 O1 Gd1 180.002(7) 8_575 1_565
O1 Gd1 O1 Gd1 180.0 1_545 1_565
Si1 Gd1 O1 Gd1 -146.5(3) 5_566 1_565
Si1 Gd1 O1 Gd1 86.9(3) . 1_565
Si1 Gd1 O1 Gd1 142.4(2) 1_545 1_565
Na1 Gd1 O1 Gd1 135.7(3) 2_565 1_565
O2 Si1 O2 Gd1 -122.4(4) 8_575 .
O3 Si1 O2 Gd1 98.9(5) . .
O3 Si1 O2 Gd1 107.0(5) 8_575 .
O2' Si1 O2 Gd1 -136.0(5) 8_575 .
O2' Si1 O2 Gd1 124(3) . .
O1 Si1 O2 Gd1 -22.9(6) . .
O1 Si1 O2 Gd1 -6.3(5) 8_575 .
Na1 Si1 O2 Gd1 155.2(4) 6_656 .
Gd1 Si1 O2 Gd1 35.1(6) 5_566 .
Na1 Si1 O2 Gd1 -98.0(5) . .
Na1 Si1 O2 Gd1 -179.3(5) 2_575 .
O2 Si1 O2 Gd1 82.2(10) 8_575 6_656
O3 Si1 O2 Gd1 -56.5(10) . 6_656
O3 Si1 O2 Gd1 -48.4(12) 8_575 6_656
O2' Si1 O2 Gd1 68.6(10) 8_575 6_656
O2' Si1 O2 Gd1 -31(2) . 6_656
O1 Si1 O2 Gd1 -178.3(8) . 6_656
O1 Si1 O2 Gd1 -161.7(9) 8_575 6_656
Na1 Si1 O2 Gd1 -0.2(9) 6_656 6_656
Gd1 Si1 O2 Gd1 -120.3(8) 5_566 6_656
Na1 Si1 O2 Gd1 106.6(10) . 6_656
Na1 Si1 O2 Gd1 25.3(17) 2_575 6_656
O2 Si1 O2 Na1 -24.4(6) 8_575 .
O3 Si1 O2 Na1 -163.1(3) . .
O3 Si1 O2 Na1 -155.0(3) 8_575 .
O2' Si1 O2 Na1 -38.1(4) 8_575 .
O2' Si1 O2 Na1 -138(3) . .
O1 Si1 O2 Na1 75.0(4) . .
O1 Si1 O2 Na1 91.7(3) 8_575 .
Na1 Si1 O2 Na1 -106.9(3) 6_656 .
Gd1 Si1 O2 Na1 133.1(2) 5_566 .
Na1 Si1 O2 Na1 -81.4(9) 2_575 .
O2 Si1 O2 Na1 159.3(3) 8_575 2_565
O3 Si1 O2 Na1 20.6(4) . 2_565
O3 Si1 O2 Na1 28.7(5) 8_575 2_565
O2' Si1 O2 Na1 145.7(4) 8_575 2_565
O2' Si1 O2 Na1 46(3) . 2_565
O1 Si1 O2 Na1 -101.2(3) . 2_565
O1 Si1 O2 Na1 -84.6(3) 8_575 2_565
Na1 Si1 O2 Na1 76.89(17) 6_656 2_565
Gd1 Si1 O2 Na1 -43.2(4) 5_566 2_565
Na1 Si1 O2 Na1 -176.2(4) . 2_565
Na1 Si1 O2 Na1 102.4(8) 2_575 2_565
O2' Gd1 O2 Si1 141.6(5) 3_455 .
O2' Gd1 O2 Si1 72.4(6) 6_556 .
O2 Gd1 O2 Si1 -138.8(4) 8_565 .
O1 Gd1 O2 Si1 -43.4(5) 4_546 .
O1 Gd1 O2 Si1 -58.2(5) 5_566 .
O2 Gd1 O2 Si1 135.7(7) 3_455 .
O2 Gd1 O2 Si1 64.6(3) 6_556 .
O3 Gd1 O2 Si1 152.6(6) 7_655 .
O3 Gd1 O2 Si1 143.9(6) 2_564 .
O2' Gd1 O2 Si1 -103(3) . .
O2' Gd1 O2 Si1 -134.2(6) 8_565 .
O3 Gd1 O2 Si1 -5.4(7) 4_546 .
O3 Gd1 O2 Si1 2.1(7) 5_566 .
O1 Gd1 O2 Si1 4.7(4) 8_575 .
O1 Gd1 O2 Si1 -103.8(5) 1_545 .
Si1 Gd1 O2 Si1 -30.3(5) 5_566 .
Si1 Gd1 O2 Si1 -121.9(5) 1_545 .
Na1 Gd1 O2 Si1 -81.6(5) 2_565 .
O2' Gd1 O2 Gd1 -52.4(9) 3_455 6_656
O2' Gd1 O2 Gd1 -121.5(2) 6_556 6_656
O2 Gd1 O2 Gd1 27.3(4) 8_565 6_656
O1 Gd1 O2 Gd1 122.7(3) 4_546 6_656
O1 Gd1 O2 Gd1 107.9(3) 5_566 6_656
O2 Gd1 O2 Gd1 -58.2(7) 3_455 6_656
O2 Gd1 O2 Gd1 -129.4(4) 6_556 6_656
O3 Gd1 O2 Gd1 -41.3(3) 7_655 6_656
O3 Gd1 O2 Gd1 -50.1(3) 2_564 6_656
O2' Gd1 O2 Gd1 63(3) . 6_656
O2' Gd1 O2 Gd1 31.9(2) 8_565 6_656
O3 Gd1 O2 Gd1 160.7(3) 4_546 6_656
O3 Gd1 O2 Gd1 168.2(2) 5_566 6_656
O1 Gd1 O2 Gd1 170.7(4) 8_575 6_656
O1 Gd1 O2 Gd1 62.3(4) 1_545 6_656
Si1 Gd1 O2 Gd1 135.7(2) 5_566 6_656
Si1 Gd1 O2 Gd1 166.1(7) . 6_656
Si1 Gd1 O2 Gd1 44.1(3) 1_545 6_656
Na1 Gd1 O2 Gd1 84.4(3) 2_565 6_656
O2' Gd1 O2 Na1 44.2(8) 3_455 .
O2' Gd1 O2 Na1 -24.9(4) 6_556 .
O2 Gd1 O2 Na1 123.9(2) 8_565 .
O1 Gd1 O2 Na1 -140.7(3) 4_546 .
O1 Gd1 O2 Na1 -155.5(3) 5_566 .
O2 Gd1 O2 Na1 38.4(8) 3_455 .
O2 Gd1 O2 Na1 -32.8(3) 6_556 .
O3 Gd1 O2 Na1 55.3(3) 7_655 .
O3 Gd1 O2 Na1 46.6(3) 2_564 .
O2' Gd1 O2 Na1 160(3) . .
O2' Gd1 O2 Na1 128.5(4) 8_565 .
O3 Gd1 O2 Na1 -102.7(4) 4_546 .
O3 Gd1 O2 Na1 -95.2(3) 5_566 .
O1 Gd1 O2 Na1 -92.7(3) 8_575 .
O1 Gd1 O2 Na1 158.9(2) 1_545 .
Si1 Gd1 O2 Na1 -127.7(2) 5_566 .
Si1 Gd1 O2 Na1 -97.3(6) . .
Si1 Gd1 O2 Na1 140.7(2) 1_545 .
Na1 Gd1 O2 Na1 -178.9(4) 2_565 .
O2' Gd1 O2 Na1 -136.8(6) 3_455 2_565
O2' Gd1 O2 Na1 154.0(3) 6_556 2_565
O2 Gd1 O2 Na1 -57.2(3) 8_565 2_565
O1 Gd1 O2 Na1 38.3(2) 4_546 2_565
O1 Gd1 O2 Na1 23.4(2) 5_566 2_565
O2 Gd1 O2 Na1 -142.6(6) 3_455 2_565
O2 Gd1 O2 Na1 146.2(3) 6_556 2_565
O3 Gd1 O2 Na1 -125.7(3) 7_655 2_565
O3 Gd1 O2 Na1 -134.5(3) 2_564 2_565
O2' Gd1 O2 Na1 -21(3) . 2_565
O2' Gd1 O2 Na1 -52.6(2) 8_565 2_565
O3 Gd1 O2 Na1 76.2(4) 4_546 2_565
O3 Gd1 O2 Na1 83.7(3) 5_566 2_565
O1 Gd1 O2 Na1 86.3(3) 8_575 2_565
O1 Gd1 O2 Na1 -22.2(3) 1_545 2_565
Si1 Gd1 O2 Na1 51.3(2) 5_566 2_565
Si1 Gd1 O2 Na1 81.6(5) . 2_565
Si1 Gd1 O2 Na1 -40.3(2) 1_545 2_565
O2 Si1 O2' Gd1 112(3) . 6_656
O2 Si1 O2' Gd1 41.1(15) 8_575 6_656
O3 Si1 O2' Gd1 -91.8(14) . 6_656
O3 Si1 O2' Gd1 -83.0(15) 8_575 6_656
O2' Si1 O2' Gd1 26.3(18) 8_575 6_656
O1 Si1 O2' Gd1 149.6(12) . 6_656
O1 Si1 O2' Gd1 162.7(14) 8_575 6_656
Na1 Si1 O2' Gd1 -35.5(13) 6_656 6_656
Gd1 Si1 O2' Gd1 -147.6(13) 5_566 6_656
Na1 Si1 O2' Gd1 74.8(14) . 6_656
Na1 Si1 O2' Gd1 -31.5(19) 2_575 6_656
O2 Si1 O2' Gd1 -44(2) . .
O2 Si1 O2' Gd1 -115.3(4) 8_575 .
O3 Si1 O2' Gd1 111.7(4) . .
O3 Si1 O2' Gd1 120.5(4) 8_575 .
O2' Si1 O2' Gd1 -130.2(4) 8_575 .
O1 Si1 O2' Gd1 -6.9(6) . .
O1 Si1 O2' Gd1 6.3(4) 8_575 .
Na1 Si1 O2' Gd1 168.0(4) 6_656 .
Gd1 Si1 O2' Gd1 56.0(4) 5_566 .
Na1 Si1 O2' Gd1 -81.6(3) . .
Na1 Si1 O2' Gd1 172.1(3) 2_575 .
O2 Si1 O2' Na1 -128(3) . 2_565
O2 Si1 O2' Na1 161.4(4) 8_575 2_565
O3 Si1 O2' Na1 28.5(4) . 2_565
O3 Si1 O2' Na1 37.3(5) 8_575 2_565
O2' Si1 O2' Na1 146.6(3) 8_575 2_565
O1 Si1 O2' Na1 -90.1(4) . 2_565
O1 Si1 O2' Na1 -77.0(3) 8_575 2_565
Na1 Si1 O2' Na1 84.8(2) 6_656 2_565
Gd1 Si1 O2' Na1 -27.3(4) 5_566 2_565
Na1 Si1 O2' Na1 -164.8(4) . 2_565
Na1 Si1 O2' Na1 88.8(6) 2_575 2_565
O2 Si1 O2' Na1 37(3) . .
O2 Si1 O2' Na1 -33.7(4) 8_575 .
O3 Si1 O2' Na1 -166.6(3) . .
O3 Si1 O2' Na1 -157.9(3) 8_575 .
O2' Si1 O2' Na1 -48.6(5) 8_575 .
O1 Si1 O2' Na1 74.7(4) . .
O1 Si1 O2' Na1 87.9(3) 8_575 .
Na1 Si1 O2' Na1 -110.4(2) 6_656 .
Gd1 Si1 O2' Na1 137.57(18) 5_566 .
Na1 Si1 O2' Na1 -106.3(5) 2_575 .
O2 Si1 O2' Na1 148(3) . 6_656
O2 Si1 O2' Na1 76.6(3) 8_575 6_656
O3 Si1 O2' Na1 -56.3(3) . 6_656
O3 Si1 O2' Na1 -47.5(4) 8_575 6_656
O2' Si1 O2' Na1 61.8(5) 8_575 6_656
O1 Si1 O2' Na1 -174.9(3) . 6_656
O1 Si1 O2' Na1 -161.8(3) 8_575 6_656
Gd1 Si1 O2' Na1 -112.1(2) 5_566 6_656
Na1 Si1 O2' Na1 110.4(2) . 6_656
Na1 Si1 O2' Na1 4.0(7) 2_575 6_656
O2' Gd1 O2' Si1 139.8(6) 3_455 .
O2' Gd1 O2' Si1 58.5(2) 6_556 .
O2 Gd1 O2' Si1 63(3) . .
O2 Gd1 O2' Si1 -153.8(6) 8_565 .
O1 Gd1 O2' Si1 -56.0(4) 4_546 .
O1 Gd1 O2' Si1 -72.1(4) 5_566 .
O2 Gd1 O2' Si1 139.4(9) 3_455 .
O2 Gd1 O2' Si1 50.4(6) 6_556 .
O3 Gd1 O2' Si1 136.8(5) 7_655 .
O3 Gd1 O2' Si1 127.3(5) 2_564 .
O2' Gd1 O2' Si1 -149.5(3) 8_565 .
O3 Gd1 O2' Si1 -27.2(6) 4_546 .
O3 Gd1 O2' Si1 -17.5(6) 5_566 .
O1 Gd1 O2' Si1 -4.4(3) 8_575 .
O1 Gd1 O2' Si1 -117.6(4) 1_545 .
Si1 Gd1 O2' Si1 -46.8(4) 5_566 .
Si1 Gd1 O2' Si1 -135.6(4) 1_545 .
Na1 Gd1 O2' Si1 -93.3(4) 2_565 .
O2' Gd1 O2' Gd1 -32.4(4) 3_455 6_656
O2' Gd1 O2' Gd1 -113.7(4) 6_556 6_656
O2 Gd1 O2' Gd1 -109(3) . 6_656
O2 Gd1 O2' Gd1 34.0(3) 8_565 6_656
O1 Gd1 O2' Gd1 131.8(3) 4_546 6_656
O1 Gd1 O2' Gd1 115.7(3) 5_566 6_656
O2 Gd1 O2' Gd1 -32.8(13) 3_455 6_656
O2 Gd1 O2' Gd1 -121.8(2) 6_556 6_656
O3 Gd1 O2' Gd1 -35.3(3) 7_655 6_656
O3 Gd1 O2' Gd1 -44.9(3) 2_564 6_656
O2' Gd1 O2' Gd1 38.3(4) 8_565 6_656
O3 Gd1 O2' Gd1 160.7(3) 4_546 6_656
O3 Gd1 O2' Gd1 170.3(2) 5_566 6_656
O1 Gd1 O2' Gd1 -176.6(4) 8_575 6_656
O1 Gd1 O2' Gd1 70.3(3) 1_545 6_656
Si1 Gd1 O2' Gd1 141.08(19) 5_566 6_656
Si1 Gd1 O2' Gd1 -172.2(6) . 6_656
Si1 Gd1 O2' Gd1 52.3(2) 1_545 6_656
Na1 Gd1 O2' Gd1 94.5(3) 2_565 6_656
O2' Gd1 O2' Na1 -126.9(4) 3_455 2_565
O2' Gd1 O2' Na1 151.8(2) 6_556 2_565
O2 Gd1 O2' Na1 157(3) . 2_565
O2 Gd1 O2' Na1 -60.5(3) 8_565 2_565
O1 Gd1 O2' Na1 37.3(2) 4_546 2_565
O1 Gd1 O2' Na1 21.2(2) 5_566 2_565
O2 Gd1 O2' Na1 -127.3(10) 3_455 2_565
O2 Gd1 O2' Na1 143.7(3) 6_556 2_565
O3 Gd1 O2' Na1 -129.8(3) 7_655 2_565
O3 Gd1 O2' Na1 -139.4(4) 2_564 2_565
O2' Gd1 O2' Na1 -56.2(3) 8_565 2_565
O3 Gd1 O2' Na1 66.1(5) 4_546 2_565
O3 Gd1 O2' Na1 75.8(4) 5_566 2_565
O1 Gd1 O2' Na1 88.9(3) 8_575 2_565
O1 Gd1 O2' Na1 -24.3(3) 1_545 2_565
Si1 Gd1 O2' Na1 46.6(3) 5_566 2_565
Si1 Gd1 O2' Na1 93.3(4) . 2_565
Si1 Gd1 O2' Na1 -42.3(2) 1_545 2_565
O2' Gd1 O2' Na1 58.4(5) 3_455 .
O2' Gd1 O2' Na1 -22.9(3) 6_556 .
O2 Gd1 O2' Na1 -18(3) . .
O2 Gd1 O2' Na1 124.8(4) 8_565 .
O1 Gd1 O2' Na1 -137.4(3) 4_546 .
O1 Gd1 O2' Na1 -153.5(2) 5_566 .
O2 Gd1 O2' Na1 58.0(12) 3_455 .
O2 Gd1 O2' Na1 -31.0(4) 6_556 .
O3 Gd1 O2' Na1 55.5(3) 7_655 .
O3 Gd1 O2' Na1 45.9(3) 2_564 .
O2' Gd1 O2' Na1 129.09(14) 8_565 .
O3 Gd1 O2' Na1 -108.5(3) 4_546 .
O3 Gd1 O2' Na1 -98.9(3) 5_566 .
O1 Gd1 O2' Na1 -85.8(3) 8_575 .
O1 Gd1 O2' Na1 161.05(17) 1_545 .
Si1 Gd1 O2' Na1 -128.13(14) 5_566 .
Si1 Gd1 O2' Na1 -81.4(4) . .
Si1 Gd1 O2' Na1 143.06(17) 1_545 .
Na1 Gd1 O2' Na1 -174.7(4) 2_565 .
O2' Gd1 O2' Na1 -135(2) 3_455 6_656
O2' Gd1 O2' Na1 144(2) 6_556 6_656
O2 Gd1 O2' Na1 149(5) . 6_656
O2 Gd1 O2' Na1 -68(2) 8_565 6_656
O1 Gd1 O2' Na1 29(2) 4_546 6_656
O1 Gd1 O2' Na1 13(2) 5_566 6_656
O2 Gd1 O2' Na1 -135.1(18) 3_455 6_656
O2 Gd1 O2' Na1 136(2) 6_556 6_656
O3 Gd1 O2' Na1 -138(2) 7_655 6_656
O3 Gd1 O2' Na1 -147(2) 2_564 6_656
O2' Gd1 O2' Na1 -64(2) 8_565 6_656
O3 Gd1 O2' Na1 58(2) 4_546 6_656
O3 Gd1 O2' Na1 68(2) 5_566 6_656
O1 Gd1 O2' Na1 81(2) 8_575 6_656
O1 Gd1 O2' Na1 -32(2) 1_545 6_656
Si1 Gd1 O2' Na1 39(2) 5_566 6_656
Si1 Gd1 O2' Na1 86(2) . 6_656
Si1 Gd1 O2' Na1 -50(2) 1_545 6_656
Na1 Gd1 O2' Na1 -7.8(19) 2_565 6_656
O2 Si1 O3 O3 156.2(4) . 8_575
O2 Si1 O3 O3 27.6(5) 8_575 8_575
O2' Si1 O3 O3 32.0(4) 8_575 8_575
O2' Si1 O3 O3 150.3(4) . 8_575
O1 Si1 O3 O3 -78.0(3) . 8_575
O1 Si1 O3 O3 -106.5(2) 8_575 8_575
Na1 Si1 O3 O3 85.4(2) 6_656 8_575
Gd1 Si1 O3 O3 -84.6(2) 5_566 8_575
Na1 Si1 O3 O3 113.0(9) . 8_575
Na1 Si1 O3 O3 -0.02(14) 2_575 8_575
O2 Si1 O3 Gd1 146.9(14) . 2_565
O2 Si1 O3 Gd1 18.3(17) 8_575 2_565
O3 Si1 O3 Gd1 -9.4(15) 8_575 2_565
O2' Si1 O3 Gd1 22.7(16) 8_575 2_565
O2' Si1 O3 Gd1 140.9(15) . 2_565
O1 Si1 O3 Gd1 -87.3(15) . 2_565
O1 Si1 O3 Gd1 -115.9(14) 8_575 2_565
Na1 Si1 O3 Gd1 76.1(14) 6_656 2_565
Gd1 Si1 O3 Gd1 -94.0(15) 5_566 2_565
Na1 Si1 O3 Gd1 103.7(17) . 2_565
Na1 Si1 O3 Gd1 -9.4(14) 2_575 2_565
O2 Si1 O3 Na1 -23.8(5) . 2_565
O2 Si1 O3 Na1 -152.4(5) 8_575 2_565
O3 Si1 O3 Na1 179.97(16) 8_575 2_565
O2' Si1 O3 Na1 -148.0(4) 8_575 2_565
O2' Si1 O3 Na1 -29.8(4) . 2_565
O1 Si1 O3 Na1 102.0(3) . 2_565
O1 Si1 O3 Na1 73.4(3) 8_575 2_565
Na1 Si1 O3 Na1 -94.6(3) 6_656 2_565
Gd1 Si1 O3 Na1 95.3(3) 5_566 2_565
Na1 Si1 O3 Na1 -67.0(10) . 2_565
Na1 Si1 O3 Na1 179.9(3) 2_575 2_565
O2 Si1 O3 Gd1 -119.1(4) . 5_566
O2 Si1 O3 Gd1 112.3(5) 8_575 5_566
O3 Si1 O3 Gd1 84.6(2) 8_575 5_566
O2' Si1 O3 Gd1 116.7(4) 8_575 5_566
O2' Si1 O3 Gd1 -125.1(4) . 5_566
O1 Si1 O3 Gd1 6.7(4) . 5_566
O1 Si1 O3 Gd1 -21.9(4) 8_575 5_566
Na1 Si1 O3 Gd1 170.0(4) 6_656 5_566
Na1 Si1 O3 Gd1 -162.4(7) . 5_566
Na1 Si1 O3 Gd1 84.6(2) 2_575 5_566
O2 Si1 O3 Na1 70.8(4) . 6_656
O2 Si1 O3 Na1 -57.8(6) 8_575 6_656
O3 Si1 O3 Na1 -85.4(2) 8_575 6_656
O2' Si1 O3 Na1 -53.4(5) 8_575 6_656
O2' Si1 O3 Na1 64.9(4) . 6_656
O1 Si1 O3 Na1 -163.4(2) . 6_656
O1 Si1 O3 Na1 168.1(2) 8_575 6_656
Gd1 Si1 O3 Na1 -170.0(4) 5_566 6_656
Na1 Si1 O3 Na1 27.6(11) . 6_656
Na1 Si1 O3 Na1 -85.4(2) 2_575 6_656
O2 Si1 O3 Na1 156.3(4) . 2_575
O2 Si1 O3 Na1 27.7(5) 8_575 2_575
O3 Si1 O3 Na1 0.02(13) 8_575 2_575
O2' Si1 O3 Na1 32.1(4) 8_575 2_575
O2' Si1 O3 Na1 150.3(4) . 2_575
O1 Si1 O3 Na1 -77.9(3) . 2_575
O1 Si1 O3 Na1 -106.5(3) 8_575 2_575
Na1 Si1 O3 Na1 85.4(2) 6_656 2_575
Gd1 Si1 O3 Na1 -84.6(2) 5_566 2_575
Na1 Si1 O3 Na1 113.0(9) . 2_575
Si1 O2 Na1 O1 91.9(4) . 6_656
Gd1 O2 Na1 O1 -152.2(3) . 6_656
Gd1 O2 Na1 O1 -54.5(3) 6_656 6_656
Si1 O2 Na1 O1 109.2(4) . 3_565
Gd1 O2 Na1 O1 -134.9(4) . 3_565
Gd1 O2 Na1 O1 -37.2(3) 6_656 3_565
Si1 O2 Na1 O3 16.6(5) . 7_665
Gd1 O2 Na1 O3 132.5(3) . 7_665
Gd1 O2 Na1 O3 -129.8(3) 6_656 7_665
Si1 O2 Na1 O3 -163.3(5) . 2_564
Gd1 O2 Na1 O3 -47.4(3) . 2_564
Gd1 O2 Na1 O3 50.2(3) 6_656 2_564
Si1 O2 Na1 O2' 177.2(3) . 2_564
Gd1 O2 Na1 O2' -66.9(4) . 2_564
Gd1 O2 Na1 O2' 30.7(5) 6_656 2_564
Si1 O2 Na1 O2' 91.5(8) . 7_665
Gd1 O2 Na1 O2' -152.6(6) . 7_665
Gd1 O2 Na1 O2' -55.0(7) 6_656 7_665
Si1 O2 Na1 O2 16.6(5) . 8_575
Gd1 O2 Na1 O2 132.5(2) . 8_575
Gd1 O2 Na1 O2 -129.8(2) 6_656 8_575
Si1 O2 Na1 O3 -104.9(4) . 6_556
Gd1 O2 Na1 O3 11.0(5) . 6_556
Gd1 O2 Na1 O3 108.7(3) 6_656 6_556
Si1 O2 Na1 O3 -94.6(5) . 3_465
Gd1 O2 Na1 O3 21.3(5) . 3_465
Gd1 O2 Na1 O3 118.9(3) 6_656 3_465
Si1 O2 Na1 O2 170.4(5) . 2_564
Gd1 O2 Na1 O2 -73.7(3) . 2_564
Gd1 O2 Na1 O2 23.95(18) 6_656 2_564
Si1 O2 Na1 O2 95.7(10) . 7_665
Gd1 O2 Na1 O2 -148.4(8) . 7_665
Gd1 O2 Na1 O2 -50.8(12) 6_656 7_665
